data_4305284
loop_
_publ_author_name
'Aidan R. McDonald'
'Martin Lutz'
'Lars S. von Chrzanowski'
'Gerard P. M. van Klink'
'Anthony L. Spek'
'Gerard van Koten'

_publ_contact_author_address
; Bijvoet Center for Biomolecular Research
  Crystal and Structural Chemistry
  Utrecht University
  Padualaan 8
  3584 CH Utrecht
  The Netherlands
;
_publ_contact_author_email m.lutz@uu.nl
_publ_contact_author_fax '[+31] 30 2533940'
_publ_contact_author_name 'Martin Lutz'
_publ_contact_author_phone '[+31] 30 2533902'
_publ_section_title
;
Probing the mer- to fac- Isomerization of Tris-Cyclometallated Homo- and
Heteroleptic (C,N)3 Iridium(III) Complexes
;
_journal_name_full 'Inorganic Chemistry'
_journal_page_first 6681
_journal_page_last 6691
_journal_paper_doi 10.1021/ic800169n
_journal_volume 47
_journal_year 2008
_chemical_formula_moiety 'C34 H26 Ir N3'
_chemical_formula_sum 'C34 H26 Ir N3'
_chemical_formula_weight 668.78
_chemical_name_systematic
; 
 ? 
;
_space_group_IT_number 15
_symmetry_cell_setting monoclinic
_symmetry_space_group_name_Hall '-C 2yc'
_symmetry_space_group_name_H-M 'C 1 2/c 1'
_atom_sites_solution_hydrogens geom
_atom_sites_solution_primary direct
_atom_sites_solution_secondary difmap
_audit_creation_method SHELXL-97
_cell_angle_alpha 90.00
_cell_angle_beta 133.3535(2)
_cell_angle_gamma 90.00
_cell_formula_units_Z 16
_cell_length_a 25.0705(1)
_cell_length_b 35.7759(2)
_cell_length_c 17.6973(1)
_cell_measurement_reflns_used 127289
_cell_measurement_temperature 150(2)
_cell_measurement_theta_max 27.48
_cell_measurement_theta_min 1.02
_cell_volume 11541.81(11)
_computing_cell_refinement HKL2000
_computing_data_collection 'Nonius COLLECT'
_computing_data_reduction 'HKL2000, Sortav, SQUEEZE'
_computing_structure_refinement 'SHELXL-97 (Sheldrick, 1997)'
_computing_structure_solution 'SIR-97 (Altomare et al., 1997)'
_diffrn_ambient_temperature 150(2)
_diffrn_measured_fraction_theta_full 1.000
_diffrn_measured_fraction_theta_max 1.000
_diffrn_radiation_monochromator graphite
_diffrn_radiation_source 'rotating anode'
_diffrn_radiation_type MoK\a
_diffrn_radiation_wavelength 0.71073
_diffrn_reflns_av_R_equivalents 0.0735
_diffrn_reflns_av_sigmaI/netI 0.0439
_diffrn_reflns_limit_h_max 32
_diffrn_reflns_limit_h_min -32
_diffrn_reflns_limit_k_max 46
_diffrn_reflns_limit_k_min -46
_diffrn_reflns_limit_l_max 22
_diffrn_reflns_limit_l_min -22
_diffrn_reflns_number 122103
_diffrn_reflns_theta_full 27.48
_diffrn_reflns_theta_max 27.48
_diffrn_reflns_theta_min 1.14
_exptl_absorpt_coefficient_mu 4.653
_exptl_absorpt_correction_T_max 0.75
_exptl_absorpt_correction_T_min 0.65
_exptl_absorpt_correction_type multi-scan
_exptl_crystal_colour yellow
_exptl_crystal_density_diffrn 1.539
_exptl_crystal_density_method 'not measured'
_exptl_crystal_description block
_exptl_crystal_F_000 5248
_exptl_crystal_size_max 0.12
_exptl_crystal_size_mid 0.09
_exptl_crystal_size_min 0.06
_platon_squeeze_details ' ?'
_refine_diff_density_max 2.122
_refine_diff_density_min -1.467
_refine_diff_density_rms 0.122
_refine_ls_extinction_method none
_refine_ls_goodness_of_fit_ref 1.050
_refine_ls_hydrogen_treatment constr
_refine_ls_matrix_type full
_refine_ls_number_parameters 685
_refine_ls_number_reflns 13252
_refine_ls_number_restraints 0
_refine_ls_restrained_S_all 1.050
_refine_ls_R_factor_all 0.0453
_refine_ls_R_factor_gt 0.0296
_refine_ls_shift/su_max 0.006
_refine_ls_shift/su_mean 0.000
_refine_ls_structure_factor_coef Fsqd
_refine_ls_weighting_details 'calc w=1/[\s^2^(Fo^2^)+(0.0342P)^2^+8.8540P] where P=(Fo^2^+2Fc^2^)/3'
_refine_ls_weighting_scheme calc
_refine_ls_wR_factor_gt 0.0685
_refine_ls_wR_factor_ref 0.0732
_reflns_number_gt 10148
_reflns_number_total 13252
_reflns_threshold_expression I>2\s(I)
_cod_data_source_file ic800169n-file001_2.cif
_cod_data_source_block s3453a
_cod_original_sg_symbol_H-M 'C 2/c'
_cod_database_code 4305284

loop_
_symmetry_equiv_pos_as_xyz
'x, y, z'
'-x, y, -z+1/2'
'x+1/2, y+1/2, z'
'-x+1/2, y+1/2, -z+1/2'
'-x, -y, -z'
'x, -y, z-1/2'
'-x+1/2, -y+1/2, -z'
'x+1/2, -y+1/2, z-1/2'

loop_
_atom_site_label
_atom_site_type_symbol
_atom_site_fract_x
_atom_site_fract_y
_atom_site_fract_z
_atom_site_U_iso_or_equiv
_atom_site_adp_type
_atom_site_occupancy
_atom_site_symmetry_multiplicity
_atom_site_calc_flag
_atom_site_refinement_flags
_atom_site_disorder_assembly
_atom_site_disorder_group
Ir1 Ir 0.204193(8) 0.504523(4) 0.670269(12) 0.02231(5) Uani 1 1 d . . .
N11 N 0.15696(17) 0.49089(8) 0.7317(2) 0.0246(7) Uani 1 1 d . . .
C21 C 0.1044(2) 0.46526(11) 0.6919(3) 0.0292(9) Uani 1 1 d . . .
H21 H 0.0873 0.4513 0.6331 0.035 Uiso 1 1 calc R . .
C31 C 0.0740(2) 0.45818(12) 0.7323(3) 0.0367(10) Uani 1 1 d . . .
H31 H 0.0372 0.4396 0.7028 0.044 Uiso 1 1 calc R . .
C41 C 0.0988(2) 0.47899(13) 0.8171(4) 0.0413(11) Uani 1 1 d . . .
H41 H 0.0786 0.4751 0.8464 0.050 Uiso 1 1 calc R . .
C51 C 0.1530(2) 0.50559(12) 0.8592(3) 0.0373(10) Uani 1 1 d . . .
H51 H 0.1695 0.5202 0.9167 0.045 Uiso 1 1 calc R . .
C61 C 0.1833(2) 0.51079(10) 0.8177(3) 0.0267(9) Uani 1 1 d . . .
C71 C 0.2432(2) 0.53648(10) 0.8576(3) 0.0296(9) Uani 1 1 d . . .
C81 C 0.2787(2) 0.55756(12) 0.9477(3) 0.0413(11) Uani 1 1 d . . .
H81 H 0.2633 0.5560 0.9840 0.050 Uiso 1 1 calc R . .
C91 C 0.3361(3) 0.58056(12) 0.9837(4) 0.0442(12) Uani 1 1 d . . .
H91 H 0.3606 0.5944 1.0458 0.053 Uiso 1 1 calc R . .
C101 C 0.3593(2) 0.58414(12) 0.9316(4) 0.0464(12) Uani 1 1 d . . .
C111 C 0.3238(2) 0.56225(11) 0.8419(3) 0.0347(10) Uani 1 1 d . . .
H111 H 0.3402 0.5639 0.8070 0.042 Uiso 1 1 calc R . .
C121 C 0.2651(2) 0.53806(10) 0.8018(3) 0.0275(9) Uani 1 1 d . . .
C131 C 0.4202(3) 0.61066(15) 0.9691(5) 0.0748(18) Uani 1 1 d . . .
H13A H 0.4011 0.6363 0.9488 0.112 Uiso 1 1 calc R . .
H13B H 0.4394 0.6037 0.9380 0.112 Uiso 1 1 calc R . .
H13C H 0.4597 0.6092 1.0450 0.112 Uiso 1 1 calc R . .
N12 N 0.27028(16) 0.45840(8) 0.7419(2) 0.0267(7) Uani 1 1 d . . .
C22 C 0.3337(2) 0.45713(12) 0.8424(3) 0.0386(11) Uani 1 1 d . . .
H22 H 0.3484 0.4788 0.8839 0.046 Uiso 1 1 calc R . .
C32 C 0.3783(2) 0.42611(12) 0.8884(4) 0.0442(12) Uani 1 1 d . . .
H32 H 0.4221 0.4262 0.9601 0.053 Uiso 1 1 calc R . .
C42 C 0.3578(3) 0.39505(12) 0.8280(4) 0.0467(12) Uani 1 1 d . . .
H42 H 0.3882 0.3735 0.8573 0.056 Uiso 1 1 calc R . .
C52 C 0.2932(3) 0.39533(12) 0.7251(4) 0.0428(11) Uani 1 1 d . . .
H52 H 0.2788 0.3739 0.6832 0.051 Uiso 1 1 calc R . .
C62 C 0.2487(2) 0.42707(10) 0.6819(3) 0.0301(9) Uani 1 1 d . . .
C72 C 0.1778(2) 0.43055(10) 0.5753(3) 0.0285(9) Uani 1 1 d . . .
C82 C 0.1436(3) 0.40133(11) 0.5029(4) 0.0387(11) Uani 1 1 d . . .
H82 H 0.1683 0.3781 0.5208 0.046 Uiso 1 1 calc R . .
C92 C 0.0746(3) 0.40595(12) 0.4063(4) 0.0435(11) Uani 1 1 d . . .
H92 H 0.0521 0.3862 0.3569 0.052 Uiso 1 1 calc R . .
C102 C 0.0380(2) 0.43926(12) 0.3809(3) 0.0363(10) Uani 1 1 d . . .
H102 H -0.0103 0.4422 0.3147 0.044 Uiso 1 1 calc R . .
C112 C 0.0717(2) 0.46863(11) 0.4522(3) 0.0285(9) Uani 1 1 d . . .
H112 H 0.0456 0.4914 0.4332 0.034 Uiso 1 1 calc R . .
C122 C 0.1427(2) 0.46565(10) 0.5510(3) 0.0240(8) Uani 1 1 d . . .
N13 N 0.13919(16) 0.54968(8) 0.5880(2) 0.0241(7) Uani 1 1 d . . .
C23 C 0.0823(2) 0.56032(10) 0.5767(3) 0.0287(9) Uani 1 1 d . . .
H23 H 0.0688 0.5449 0.6051 0.034 Uiso 1 1 calc R . .
C33 C 0.0429(2) 0.59264(11) 0.5254(3) 0.0343(10) Uani 1 1 d . . .
H33 H 0.0027 0.5991 0.5179 0.041 Uiso 1 1 calc R . .
C43 C 0.0626(2) 0.61554(12) 0.4851(4) 0.0429(11) Uani 1 1 d . . .
H43 H 0.0373 0.6384 0.4518 0.051 Uiso 1 1 calc R . .
C53 C 0.1192(2) 0.60479(11) 0.4939(4) 0.0399(11) Uani 1 1 d . . .
H53 H 0.1324 0.6200 0.4647 0.048 Uiso 1 1 calc R . .
C63 C 0.1579(2) 0.57165(10) 0.5453(3) 0.0269(9) Uani 1 1 d . . .
C73 C 0.2195(2) 0.55751(10) 0.5617(3) 0.0302(9) Uani 1 1 d . . .
C83 C 0.2453(2) 0.57495(12) 0.5214(4) 0.0412(11) Uani 1 1 d . . .
H83 H 0.2236 0.5976 0.4833 0.049 Uiso 1 1 calc R . .
C93 C 0.3026(3) 0.55905(13) 0.5374(4) 0.0487(13) Uani 1 1 d . . .
H93 H 0.3201 0.5705 0.5096 0.058 Uiso 1 1 calc R . .
C103 C 0.3342(3) 0.52625(13) 0.5946(4) 0.0462(12) Uani 1 1 d . . .
H103 H 0.3738 0.5154 0.6059 0.055 Uiso 1 1 calc R . .
C113 C 0.3090(2) 0.50893(12) 0.6357(4) 0.0361(10) Uani 1 1 d . . .
H113 H 0.3319 0.4867 0.6753 0.043 Uiso 1 1 calc R . .
C123 C 0.2501(2) 0.52409(11) 0.6189(3) 0.0273(9) Uani 1 1 d . . .
Ir2 Ir 0.274045(7) 0.741860(4) 0.236436(11) 0.02125(5) Uani 1 1 d . . .
N14 N 0.30092(16) 0.79414(8) 0.2113(2) 0.0245(7) Uani 1 1 d . . .
C24 C 0.3370(2) 0.79831(11) 0.1809(3) 0.0291(9) Uani 1 1 d . . .
H24 H 0.3491 0.7765 0.1648 0.035 Uiso 1 1 calc R . .
C34 C 0.3576(2) 0.83256(11) 0.1717(3) 0.0327(10) Uani 1 1 d . . .
H34 H 0.3826 0.8343 0.1490 0.039 Uiso 1 1 calc R . .
C44 C 0.3406(2) 0.86420(11) 0.1965(3) 0.0370(10) Uani 1 1 d . . .
H44 H 0.3542 0.8882 0.1913 0.044 Uiso 1 1 calc R . .
C54 C 0.3042(2) 0.86085(11) 0.2285(3) 0.0380(11) Uani 1 1 d . . .
H54 H 0.2924 0.8826 0.2452 0.046 Uiso 1 1 calc R . .
C64 C 0.2842(2) 0.82528(10) 0.2368(3) 0.0278(9) Uani 1 1 d . . .
C74 C 0.2462(2) 0.81795(11) 0.2706(3) 0.0308(9) Uani 1 1 d . . .
C84 C 0.2219(2) 0.84603(12) 0.2952(4) 0.0425(11) Uani 1 1 d . . .
H84 H 0.2284 0.8715 0.2875 0.051 Uiso 1 1 calc R . .
C94 C 0.1887(3) 0.83768(13) 0.3306(4) 0.0467(12) Uani 1 1 d . . .
H94 H 0.1715 0.8573 0.3456 0.056 Uiso 1 1 calc R . .
C104 C 0.1800(2) 0.80048(13) 0.3446(3) 0.0398(11) Uani 1 1 d . . .
C114 C 0.2044(2) 0.77245(12) 0.3199(3) 0.0313(9) Uani 1 1 d . . .
H114 H 0.1992 0.7472 0.3308 0.038 Uiso 1 1 calc R . .
C124 C 0.23606(18) 0.77905(11) 0.2802(3) 0.0250(9) Uani 1 1 d . . .
C134 C 0.1437(3) 0.79073(15) 0.3832(4) 0.0629(15) Uani 1 1 d . . .
H13D H 0.1152 0.8122 0.3735 0.094 Uiso 1 1 calc R . .
H13E H 0.1813 0.7844 0.4572 0.094 Uiso 1 1 calc R . .
H13F H 0.1110 0.7693 0.3440 0.094 Uiso 1 1 calc R . .
N15 N 0.37891(16) 0.73871(8) 0.3794(2) 0.0260(7) Uani 1 1 d . . .
C25 C 0.4029(2) 0.75566(12) 0.4660(3) 0.0373(10) Uani 1 1 d . . .
H25 H 0.3704 0.7719 0.4605 0.045 Uiso 1 1 calc R . .
C35 C 0.4729(3) 0.75051(14) 0.5627(3) 0.0498(13) Uani 1 1 d . . .
H35 H 0.4881 0.7631 0.6221 0.060 Uiso 1 1 calc R . .
C45 C 0.5201(2) 0.72667(14) 0.5710(4) 0.0458(12) Uani 1 1 d . . .
H45 H 0.5681 0.7222 0.6366 0.055 Uiso 1 1 calc R . .
C55 C 0.4965(2) 0.70954(12) 0.4830(3) 0.0382(11) Uani 1 1 d . . .
H55 H 0.5286 0.6932 0.4878 0.046 Uiso 1 1 calc R . .
C65 C 0.4266(2) 0.71585(10) 0.3873(3) 0.0246(8) Uani 1 1 d . . .
C75 C 0.3959(2) 0.69915(10) 0.2889(3) 0.0247(8) Uani 1 1 d . . .
C85 C 0.4361(2) 0.67543(10) 0.2803(3) 0.0311(9) Uani 1 1 d . . .
H85 H 0.4861 0.6702 0.3397 0.037 Uiso 1 1 calc R . .
C95 C 0.4030(2) 0.65970(11) 0.1856(3) 0.0361(10) Uani 1 1 d . . .
H95 H 0.4298 0.6433 0.1797 0.043 Uiso 1 1 calc R . .
C105 C 0.3303(2) 0.66801(11) 0.0992(3) 0.0307(9) Uani 1 1 d . . .
H105 H 0.3074 0.6571 0.0340 0.037 Uiso 1 1 calc R . .
C115 C 0.2908(2) 0.69195(10) 0.1066(3) 0.0268(9) Uani 1 1 d . . .
H115 H 0.2415 0.6978 0.0458 0.032 Uiso 1 1 calc R . .
C125 C 0.32159(19) 0.70780(9) 0.2015(3) 0.0222(8) Uani 1 1 d . . .
N16 N 0.17262(16) 0.73585(8) 0.0915(2) 0.0246(7) Uani 1 1 d . . .
C26 C 0.1458(2) 0.75757(11) 0.0095(3) 0.0308(9) Uani 1 1 d . . .
H26 H 0.1738 0.7786 0.0209 0.037 Uiso 1 1 calc R . .
C36 C 0.0797(2) 0.75065(12) -0.0904(3) 0.0388(11) Uani 1 1 d . . .
H36 H 0.0622 0.7664 -0.1466 0.047 Uiso 1 1 calc R . .
C46 C 0.0396(2) 0.71968(13) -0.1054(3) 0.0433(12) Uani 1 1 d . . .
H46 H -0.0060 0.7141 -0.1731 0.052 Uiso 1 1 calc R . .
C56 C 0.0653(2) 0.69744(12) -0.0240(4) 0.0401(11) Uani 1 1 d . . .
H56 H 0.0375 0.6765 -0.0348 0.048 Uiso 1 1 calc R . .
C66 C 0.1332(2) 0.70555(11) 0.0765(3) 0.0296(9) Uani 1 1 d . . .
C76 C 0.1696(2) 0.68352(11) 0.1701(3) 0.0323(10) Uani 1 1 d . . .
C86 C 0.1392(3) 0.65201(13) 0.1753(4) 0.0525(13) Uani 1 1 d . . .
H86 H 0.0922 0.6433 0.1145 0.063 Uiso 1 1 calc R . .
C96 C 0.1765(3) 0.63367(14) 0.2671(5) 0.0658(17) Uani 1 1 d . . .
H96 H 0.1550 0.6125 0.2699 0.079 Uiso 1 1 calc R . .
C106 C 0.2459(3) 0.64571(13) 0.3568(4) 0.0549(14) Uani 1 1 d . . .
H106 H 0.2718 0.6329 0.4207 0.066 Uiso 1 1 calc R . .
C116 C 0.2770(2) 0.67666(11) 0.3520(4) 0.0360(10) Uani 1 1 d . . .
H116 H 0.3245 0.6846 0.4132 0.043 Uiso 1 1 calc R . .
C126 C 0.2402(2) 0.69639(10) 0.2594(3) 0.0252(9) Uani 1 1 d . . .

loop_
_atom_site_aniso_label
_atom_site_aniso_U_11
_atom_site_aniso_U_22
_atom_site_aniso_U_33
_atom_site_aniso_U_23
_atom_site_aniso_U_13
_atom_site_aniso_U_12
Ir1 0.02797(9) 0.01929(8) 0.02585(9) 0.00018(6) 0.02085(8) 0.00213(6)
N11 0.0284(17) 0.0250(17) 0.0260(18) 0.0070(14) 0.0208(16) 0.0076(14)
C21 0.033(2) 0.030(2) 0.031(2) 0.0032(18) 0.024(2) 0.0062(18)
C31 0.047(3) 0.039(2) 0.045(3) 0.005(2) 0.039(2) 0.003(2)
C41 0.045(3) 0.053(3) 0.043(3) 0.012(2) 0.036(2) 0.010(2)
C51 0.041(3) 0.049(3) 0.023(2) -0.0045(19) 0.022(2) 0.004(2)
C61 0.032(2) 0.031(2) 0.021(2) 0.0068(17) 0.0198(19) 0.0104(17)
C71 0.035(2) 0.025(2) 0.025(2) 0.0009(17) 0.019(2) 0.0094(17)
C81 0.048(3) 0.039(3) 0.036(3) -0.002(2) 0.029(2) 0.008(2)
C91 0.046(3) 0.037(3) 0.035(3) -0.010(2) 0.022(2) 0.002(2)
C101 0.037(3) 0.033(3) 0.052(3) -0.015(2) 0.023(3) -0.007(2)
C111 0.033(2) 0.028(2) 0.041(3) -0.0059(19) 0.024(2) 0.0006(18)
C121 0.025(2) 0.019(2) 0.030(2) 0.0040(16) 0.0160(19) 0.0110(16)
C131 0.067(4) 0.063(4) 0.089(5) -0.031(3) 0.051(4) -0.027(3)
N12 0.0309(19) 0.0238(17) 0.0283(19) 0.0025(14) 0.0214(17) 0.0055(13)
C22 0.045(3) 0.031(2) 0.037(3) -0.0010(19) 0.027(2) 0.010(2)
C32 0.039(3) 0.039(3) 0.040(3) 0.006(2) 0.022(2) 0.014(2)
C42 0.047(3) 0.029(2) 0.059(3) 0.008(2) 0.035(3) 0.017(2)
C52 0.055(3) 0.030(2) 0.055(3) 0.000(2) 0.042(3) 0.009(2)
C62 0.044(2) 0.020(2) 0.044(3) -0.0023(18) 0.037(2) 0.0012(18)
C72 0.039(2) 0.026(2) 0.033(2) -0.0016(17) 0.030(2) 0.0000(17)
C82 0.057(3) 0.026(2) 0.049(3) -0.009(2) 0.042(3) -0.001(2)
C92 0.053(3) 0.038(3) 0.043(3) -0.012(2) 0.034(3) -0.008(2)
C102 0.037(2) 0.048(3) 0.033(3) -0.007(2) 0.028(2) -0.007(2)
C112 0.039(2) 0.030(2) 0.030(2) 0.0002(17) 0.029(2) -0.0003(18)
C122 0.034(2) 0.025(2) 0.027(2) -0.0035(16) 0.026(2) -0.0038(16)
N13 0.0293(18) 0.0205(16) 0.0261(18) -0.0021(13) 0.0204(16) -0.0027(13)
C23 0.031(2) 0.027(2) 0.035(2) 0.0030(18) 0.026(2) 0.0023(17)
C33 0.032(2) 0.031(2) 0.041(3) 0.0104(19) 0.025(2) 0.0110(18)
C43 0.045(3) 0.032(2) 0.049(3) 0.015(2) 0.032(3) 0.009(2)
C53 0.046(3) 0.032(2) 0.047(3) 0.012(2) 0.034(2) 0.001(2)
C63 0.031(2) 0.025(2) 0.026(2) 0.0012(17) 0.0198(19) -0.0016(17)
C73 0.041(2) 0.023(2) 0.043(3) -0.0011(18) 0.035(2) -0.0029(18)
C83 0.054(3) 0.032(2) 0.058(3) -0.001(2) 0.046(3) -0.005(2)
C93 0.069(3) 0.042(3) 0.072(4) -0.009(3) 0.062(3) -0.017(2)
C103 0.048(3) 0.045(3) 0.069(4) -0.012(3) 0.049(3) -0.006(2)
C113 0.040(2) 0.035(2) 0.046(3) -0.006(2) 0.034(2) -0.0040(19)
C123 0.030(2) 0.027(2) 0.031(2) -0.0120(17) 0.024(2) -0.0074(17)
Ir2 0.02232(8) 0.01923(8) 0.02194(9) -0.00124(6) 0.01509(7) -0.00213(6)
N14 0.0242(17) 0.0199(16) 0.0247(18) 0.0006(13) 0.0150(15) -0.0011(13)
C24 0.024(2) 0.027(2) 0.027(2) 0.0003(17) 0.0142(19) -0.0012(16)
C34 0.029(2) 0.035(2) 0.033(2) 0.0041(19) 0.020(2) -0.0031(18)
C44 0.037(2) 0.026(2) 0.044(3) 0.0036(19) 0.026(2) -0.0049(18)
C54 0.043(3) 0.019(2) 0.049(3) -0.0009(19) 0.030(2) 0.0005(18)
C64 0.028(2) 0.019(2) 0.031(2) -0.0024(16) 0.019(2) -0.0013(16)
C74 0.028(2) 0.027(2) 0.030(2) -0.0065(17) 0.017(2) -0.0005(17)
C84 0.046(3) 0.030(2) 0.053(3) -0.010(2) 0.035(3) -0.004(2)
C94 0.050(3) 0.044(3) 0.054(3) -0.015(2) 0.039(3) 0.000(2)
C104 0.036(2) 0.052(3) 0.033(3) -0.012(2) 0.024(2) -0.005(2)
C114 0.033(2) 0.034(2) 0.021(2) -0.0072(18) 0.017(2) -0.0068(18)
C124 0.0163(19) 0.038(2) 0.0136(19) 0.0007(16) 0.0076(17) 0.0046(16)
C134 0.074(4) 0.071(4) 0.074(4) -0.013(3) 0.063(4) -0.008(3)
N15 0.0223(16) 0.0302(18) 0.0208(17) 0.0002(14) 0.0130(15) -0.0059(14)
C25 0.037(2) 0.041(3) 0.030(2) -0.006(2) 0.022(2) -0.001(2)
C35 0.041(3) 0.075(3) 0.019(2) -0.009(2) 0.015(2) -0.007(2)
C45 0.029(2) 0.064(3) 0.031(3) 0.003(2) 0.015(2) 0.004(2)
C55 0.031(2) 0.042(3) 0.029(3) 0.007(2) 0.016(2) 0.0062(19)
C65 0.026(2) 0.024(2) 0.027(2) 0.0050(16) 0.0195(19) -0.0008(16)
C75 0.031(2) 0.0179(19) 0.029(2) 0.0010(16) 0.023(2) -0.0029(16)
C85 0.026(2) 0.030(2) 0.034(2) 0.0071(18) 0.020(2) 0.0049(17)
C95 0.039(3) 0.034(2) 0.040(3) -0.005(2) 0.029(2) -0.0008(19)
C105 0.040(2) 0.027(2) 0.033(2) -0.0057(18) 0.027(2) -0.0041(18)
C115 0.034(2) 0.0183(19) 0.032(2) -0.0004(16) 0.024(2) -0.0024(16)
C125 0.027(2) 0.0143(18) 0.028(2) 0.0012(15) 0.0195(19) -0.0023(15)
N16 0.0236(17) 0.0254(17) 0.0285(19) -0.0060(14) 0.0194(16) -0.0026(13)
C26 0.032(2) 0.027(2) 0.031(2) -0.0009(18) 0.021(2) 0.0007(17)
C36 0.032(2) 0.043(3) 0.029(2) 0.000(2) 0.016(2) 0.008(2)
C46 0.026(2) 0.059(3) 0.024(2) -0.015(2) 0.009(2) -0.004(2)
C56 0.034(2) 0.043(3) 0.041(3) -0.017(2) 0.025(2) -0.015(2)
C66 0.024(2) 0.031(2) 0.034(2) -0.0094(18) 0.020(2) -0.0049(17)
C76 0.041(2) 0.028(2) 0.038(3) -0.0092(19) 0.031(2) -0.0097(18)
C86 0.063(3) 0.046(3) 0.055(3) -0.016(3) 0.043(3) -0.032(2)
C96 0.096(4) 0.045(3) 0.075(4) -0.011(3) 0.066(4) -0.038(3)
C106 0.087(4) 0.039(3) 0.056(3) 0.003(2) 0.055(3) -0.013(3)
C116 0.051(3) 0.031(2) 0.038(3) 0.0007(19) 0.036(2) -0.003(2)
C126 0.033(2) 0.0173(19) 0.035(2) -0.0043(16) 0.027(2) -0.0039(16)

loop_
_atom_type_symbol
_atom_type_description
_atom_type_scat_dispersion_real
_atom_type_scat_dispersion_imag
_atom_type_scat_source
C C 0.0033 0.0016 'International Tables Vol C Tables 4.2.6.8 and 6.1.1.4'
H H 0.0000 0.0000 'International Tables Vol C Tables 4.2.6.8 and 6.1.1.4'
Ir Ir -1.4442 7.9887 'International Tables Vol C Tables 4.2.6.8 and 6.1.1.4'
N N 0.0061 0.0033 'International Tables Vol C Tables 4.2.6.8 and 6.1.1.4'

loop_
_geom_angle_atom_site_label_1
_geom_angle_atom_site_label_2
_geom_angle_atom_site_label_3
_geom_angle
_geom_angle_site_symmetry_1
_geom_angle_site_symmetry_3
_geom_angle_publ_flag
C123 Ir1 N13 80.00(14) . . ?
C123 Ir1 N12 95.10(14) . . ?
N13 Ir1 N12 174.07(12) . . ?
C123 Ir1 C122 91.69(14) . . ?
N13 Ir1 C122 97.70(13) . . ?
N12 Ir1 C122 79.01(14) . . ?
C123 Ir1 C121 95.51(15) . . ?
N13 Ir1 C121 87.41(13) . . ?
N12 Ir1 C121 96.43(13) . . ?
C122 Ir1 C121 171.81(15) . . ?
C123 Ir1 N11 172.66(13) . . ?
N13 Ir1 N11 95.38(12) . . ?
N12 Ir1 N11 89.82(12) . . ?
C122 Ir1 N11 94.60(13) . . ?
C121 Ir1 N11 78.49(14) . . ?
C21 N11 C61 119.2(3) . . ?
C21 N11 Ir1 125.1(3) . . ?
C61 N11 Ir1 115.6(2) . . ?
N11 C21 C31 123.1(4) . . ?
N11 C21 H21 118.4 . . ?
C31 C21 H21 118.4 . . ?
C21 C31 C41 117.8(4) . . ?
C21 C31 H31 121.1 . . ?
C41 C31 H31 121.1 . . ?
C31 C41 C51 119.9(4) . . ?
C31 C41 H41 120.1 . . ?
C51 C41 H41 120.1 . . ?
C61 C51 C41 120.0(4) . . ?
C61 C51 H51 120.0 . . ?
C41 C51 H51 120.0 . . ?
N11 C61 C51 119.9(4) . . ?
N11 C61 C71 114.4(3) . . ?
C51 C61 C71 125.7(4) . . ?
C81 C71 C121 121.6(4) . . ?
C81 C71 C61 121.8(4) . . ?
C121 C71 C61 116.6(3) . . ?
C91 C81 C71 119.6(4) . . ?
C91 C81 H81 120.2 . . ?
C71 C81 H81 120.2 . . ?
C81 C91 C101 121.9(4) . . ?
C81 C91 H91 119.1 . . ?
C101 C91 H91 119.1 . . ?
C91 C101 C111 117.9(4) . . ?
C91 C101 C131 121.5(4) . . ?
C111 C101 C131 120.6(5) . . ?
C121 C111 C101 122.8(4) . . ?
C121 C111 H111 118.6 . . ?
C101 C111 H111 118.6 . . ?
C111 C121 C71 116.2(4) . . ?
C111 C121 Ir1 129.1(3) . . ?
C71 C121 Ir1 114.7(3) . . ?
C101 C131 H13A 109.5 . . ?
C101 C131 H13B 109.5 . . ?
H13A C131 H13B 109.5 . . ?
C101 C131 H13C 109.5 . . ?
H13A C131 H13C 109.5 . . ?
H13B C131 H13C 109.5 . . ?
C22 N12 C62 118.4(3) . . ?
C22 N12 Ir1 124.4(3) . . ?
C62 N12 Ir1 117.2(3) . . ?
N12 C22 C32 123.5(4) . . ?
N12 C22 H22 118.3 . . ?
C32 C22 H22 118.3 . . ?
C42 C32 C22 118.3(4) . . ?
C42 C32 H32 120.9 . . ?
C22 C32 H32 120.9 . . ?
C32 C42 C52 119.7(4) . . ?
C32 C42 H42 120.1 . . ?
C52 C42 H42 120.1 . . ?
C42 C52 C62 120.2(4) . . ?
C42 C52 H52 119.9 . . ?
C62 C52 H52 119.9 . . ?
N12 C62 C52 119.8(4) . . ?
N12 C62 C72 114.4(3) . . ?
C52 C62 C72 125.7(4) . . ?
C82 C72 C122 121.4(4) . . ?
C82 C72 C62 123.8(4) . . ?
C122 C72 C62 114.7(3) . . ?
C92 C82 C72 120.4(4) . . ?
C92 C82 H82 119.8 . . ?
C72 C82 H82 119.8 . . ?
C82 C92 C102 119.9(4) . . ?
C82 C92 H92 120.1 . . ?
C102 C92 H92 120.1 . . ?
C92 C102 C112 120.2(4) . . ?
C92 C102 H102 119.9 . . ?
C112 C102 H102 119.9 . . ?
C102 C112 C122 122.2(4) . . ?
C102 C112 H112 118.9 . . ?
C122 C112 H112 118.9 . . ?
C112 C122 C72 115.9(3) . . ?
C112 C122 Ir1 129.7(3) . . ?
C72 C122 Ir1 114.4(3) . . ?
C23 N13 C63 118.7(3) . . ?
C23 N13 Ir1 125.2(3) . . ?
C63 N13 Ir1 116.1(2) . . ?
N13 C23 C33 122.6(4) . . ?
N13 C23 H23 118.7 . . ?
C33 C23 H23 118.7 . . ?
C23 C33 C43 119.3(4) . . ?
C23 C33 H33 120.3 . . ?
C43 C33 H33 120.3 . . ?
C53 C43 C33 118.9(4) . . ?
C53 C43 H43 120.5 . . ?
C33 C43 H43 120.5 . . ?
C43 C53 C63 120.7(4) . . ?
C43 C53 H53 119.6 . . ?
C63 C53 H53 119.6 . . ?
N13 C63 C53 119.7(4) . . ?
N13 C63 C73 114.0(3) . . ?
C53 C63 C73 126.2(4) . . ?
C83 C73 C123 122.3(4) . . ?
C83 C73 C63 122.9(4) . . ?
C123 C73 C63 114.8(3) . . ?
C93 C83 C73 119.5(4) . . ?
C93 C83 H83 120.3 . . ?
C73 C83 H83 120.3 . . ?
C83 C93 C103 119.5(4) . . ?
C83 C93 H93 120.3 . . ?
C103 C93 H93 120.3 . . ?
C93 C103 C113 121.2(4) . . ?
C93 C103 H103 119.4 . . ?
C113 C103 H103 119.4 . . ?
C103 C113 C123 120.5(4) . . ?
C103 C113 H113 119.7 . . ?
C123 C113 H113 119.7 . . ?
C113 C123 C73 117.1(4) . . ?
C113 C123 Ir1 127.9(3) . . ?
C73 C123 Ir1 114.9(3) . . ?
C126 Ir2 N16 80.38(14) . . ?
C126 Ir2 N15 93.90(14) . . ?
N16 Ir2 N15 170.26(12) . . ?
C126 Ir2 C124 94.50(15) . . ?
N16 Ir2 C124 92.40(13) . . ?
N15 Ir2 C124 95.92(13) . . ?
C126 Ir2 C125 89.63(14) . . ?
N16 Ir2 C125 92.21(13) . . ?
N15 Ir2 C125 79.81(14) . . ?
C124 Ir2 C125 174.27(14) . . ?
C126 Ir2 N14 172.99(13) . . ?
N16 Ir2 N14 97.45(12) . . ?
N15 Ir2 N14 89.13(12) . . ?
C124 Ir2 N14 78.88(14) . . ?
C125 Ir2 N14 97.13(13) . . ?
C24 N14 C64 119.0(3) . . ?
C24 N14 Ir2 125.3(3) . . ?
C64 N14 Ir2 115.5(3) . . ?
N14 C24 C34 123.7(4) . . ?
N14 C24 H24 118.1 . . ?
C34 C24 H24 118.1 . . ?
C24 C34 C44 117.9(4) . . ?
C24 C34 H34 121.0 . . ?
C44 C34 H34 121.0 . . ?
C54 C44 C34 119.8(4) . . ?
C54 C44 H44 120.1 . . ?
C34 C44 H44 120.1 . . ?
C44 C54 C64 120.5(4) . . ?
C44 C54 H54 119.8 . . ?
C64 C54 H54 119.8 . . ?
N14 C64 C54 119.1(4) . . ?
N14 C64 C74 115.0(3) . . ?
C54 C64 C74 125.8(4) . . ?
C84 C74 C124 120.5(4) . . ?
C84 C74 C64 123.4(4) . . ?
C124 C74 C64 116.1(3) . . ?
C94 C84 C74 121.2(4) . . ?
C94 C84 H84 119.4 . . ?
C74 C84 H84 119.4 . . ?
C84 C94 C104 120.2(4) . . ?
C84 C94 H94 119.9 . . ?
C104 C94 H94 119.9 . . ?
C114 C104 C94 118.4(4) . . ?
C114 C104 C134 120.5(4) . . ?
C94 C104 C134 121.0(4) . . ?
C104 C114 C124 124.1(4) . . ?
C104 C114 H114 117.9 . . ?
C124 C114 H114 117.9 . . ?
C114 C124 C74 115.4(4) . . ?
C114 C124 Ir2 130.3(3) . . ?
C74 C124 Ir2 114.3(3) . . ?
C104 C134 H13D 109.5 . . ?
C104 C134 H13E 109.5 . . ?
H13D C134 H13E 109.5 . . ?
C104 C134 H13F 109.5 . . ?
H13D C134 H13F 109.5 . . ?
H13E C134 H13F 109.5 . . ?
C25 N15 C65 118.3(3) . . ?
C25 N15 Ir2 125.0(3) . . ?
C65 N15 Ir2 116.6(3) . . ?
N15 C25 C35 122.9(4) . . ?
N15 C25 H25 118.5 . . ?
C35 C25 H25 118.5 . . ?
C45 C35 C25 118.7(4) . . ?
C45 C35 H35 120.7 . . ?
C25 C35 H35 120.7 . . ?
C55 C45 C35 119.0(4) . . ?
C55 C45 H45 120.5 . . ?
C35 C45 H45 120.5 . . ?
C45 C55 C65 120.8(4) . . ?
C45 C55 H55 119.6 . . ?
C65 C55 H55 119.6 . . ?
N15 C65 C55 120.3(4) . . ?
N15 C65 C75 114.3(3) . . ?
C55 C65 C75 125.4(4) . . ?
C85 C75 C125 121.2(4) . . ?
C85 C75 C65 123.1(3) . . ?
C125 C75 C65 115.7(3) . . ?
C95 C85 C75 120.0(4) . . ?
C95 C85 H85 120.0 . . ?
C75 C85 H85 120.0 . . ?
C85 C95 C105 119.5(4) . . ?
C85 C95 H95 120.3 . . ?
C105 C95 H95 120.3 . . ?
C115 C105 C95 120.8(4) . . ?
C115 C105 H105 119.6 . . ?
C95 C105 H105 119.6 . . ?
C105 C115 C125 121.6(4) . . ?
C105 C115 H115 119.2 . . ?
C125 C115 H115 119.2 . . ?
C115 C125 C75 116.8(3) . . ?
C115 C125 Ir2 129.8(3) . . ?
C75 C125 Ir2 113.4(3) . . ?
C26 N16 C66 119.3(3) . . ?
C26 N16 Ir2 124.3(3) . . ?
C66 N16 Ir2 116.1(3) . . ?
N16 C26 C36 123.1(4) . . ?
N16 C26 H26 118.5 . . ?
C36 C26 H26 118.5 . . ?
C26 C36 C46 117.5(4) . . ?
C26 C36 H36 121.2 . . ?
C46 C36 H36 121.2 . . ?
C56 C46 C36 120.5(4) . . ?
C56 C46 H46 119.7 . . ?
C36 C46 H46 119.7 . . ?
C46 C56 C66 120.0(4) . . ?
C46 C56 H56 120.0 . . ?
C66 C56 H56 120.0 . . ?
N16 C66 C56 119.6(4) . . ?
N16 C66 C76 113.9(3) . . ?
C56 C66 C76 126.4(4) . . ?
C86 C76 C126 120.6(4) . . ?
C86 C76 C66 124.5(4) . . ?
C126 C76 C66 114.9(3) . . ?
C96 C86 C76 120.5(4) . . ?
C96 C86 H86 119.8 . . ?
C76 C86 H86 119.8 . . ?
C86 C96 C106 120.5(4) . . ?
C86 C96 H96 119.8 . . ?
C106 C96 H96 119.8 . . ?
C116 C106 C96 119.4(5) . . ?
C116 C106 H106 120.3 . . ?
C96 C106 H106 120.3 . . ?
C106 C116 C126 121.8(4) . . ?
C106 C116 H116 119.1 . . ?
C126 C116 H116 119.1 . . ?
C116 C126 C76 117.2(4) . . ?
C116 C126 Ir2 128.1(3) . . ?
C76 C126 Ir2 114.7(3) . . ?

loop_
_geom_bond_atom_site_label_1
_geom_bond_atom_site_label_2
_geom_bond_distance
_geom_bond_site_symmetry_2
_geom_bond_publ_flag
Ir1 C123 2.018(4) . ?
Ir1 N13 2.032(3) . ?
Ir1 N12 2.047(3) . ?
Ir1 C122 2.073(4) . ?
Ir1 C121 2.076(4) . ?
Ir1 N11 2.142(3) . ?
N11 C21 1.341(5) . ?
N11 C61 1.372(5) . ?
C21 C31 1.381(5) . ?
C21 H21 0.9500 . ?
C31 C41 1.383(6) . ?
C31 H31 0.9500 . ?
C41 C51 1.385(6) . ?
C41 H41 0.9500 . ?
C51 C61 1.384(6) . ?
C51 H51 0.9500 . ?
C61 C71 1.463(6) . ?
C71 C81 1.399(6) . ?
C71 C121 1.425(6) . ?
C81 C91 1.377(6) . ?
C81 H81 0.9500 . ?
C91 C101 1.392(7) . ?
C91 H91 0.9500 . ?
C101 C111 1.409(6) . ?
C101 C131 1.512(6) . ?
C111 C121 1.409(6) . ?
C111 H111 0.9500 . ?
C131 H13A 0.9800 . ?
C131 H13B 0.9800 . ?
C131 H13C 0.9800 . ?
N12 C22 1.346(5) . ?
N12 C62 1.374(5) . ?
C22 C32 1.377(6) . ?
C22 H22 0.9500 . ?
C32 C42 1.374(6) . ?
C32 H32 0.9500 . ?
C42 C52 1.375(6) . ?
C42 H42 0.9500 . ?
C52 C62 1.396(6) . ?
C52 H52 0.9500 . ?
C62 C72 1.459(6) . ?
C72 C82 1.401(5) . ?
C72 C122 1.419(5) . ?
C82 C92 1.372(6) . ?
C82 H82 0.9500 . ?
C92 C102 1.378(6) . ?
C92 H92 0.9500 . ?
C102 C112 1.395(5) . ?
C102 H102 0.9500 . ?
C112 C122 1.402(5) . ?
C112 H112 0.9500 . ?
N13 C23 1.352(5) . ?
N13 C63 1.376(5) . ?
C23 C33 1.380(5) . ?
C23 H23 0.9500 . ?
C33 C43 1.380(6) . ?
C33 H33 0.9500 . ?
C43 C53 1.374(6) . ?
C43 H43 0.9500 . ?
C53 C63 1.401(5) . ?
C53 H53 0.9500 . ?
C63 C73 1.454(5) . ?
C73 C83 1.396(6) . ?
C73 C123 1.406(5) . ?
C83 C93 1.381(6) . ?
C83 H83 0.9500 . ?
C93 C103 1.389(7) . ?
C93 H93 0.9500 . ?
C103 C113 1.396(6) . ?
C103 H103 0.9500 . ?
C113 C123 1.400(5) . ?
C113 H113 0.9500 . ?
Ir2 C126 2.001(4) . ?
Ir2 N16 2.034(3) . ?
Ir2 N15 2.048(3) . ?
Ir2 C124 2.071(4) . ?
Ir2 C125 2.074(4) . ?
Ir2 N14 2.136(3) . ?
N14 C24 1.341(5) . ?
N14 C64 1.372(5) . ?
C24 C34 1.381(5) . ?
C24 H24 0.9500 . ?
C34 C44 1.382(6) . ?
C34 H34 0.9500 . ?
C44 C54 1.371(6) . ?
C44 H44 0.9500 . ?
C54 C64 1.412(5) . ?
C54 H54 0.9500 . ?
C64 C74 1.454(6) . ?
C74 C84 1.392(6) . ?
C74 C124 1.446(5) . ?
C84 C94 1.375(6) . ?
C84 H84 0.9500 . ?
C94 C104 1.397(6) . ?
C94 H94 0.9500 . ?
C104 C114 1.392(6) . ?
C104 C134 1.508(6) . ?
C114 C124 1.394(5) . ?
C114 H114 0.9500 . ?
C134 H13D 0.9800 . ?
C134 H13E 0.9800 . ?
C134 H13F 0.9800 . ?
N15 C25 1.345(5) . ?
N15 C65 1.374(5) . ?
C25 C35 1.385(6) . ?
C25 H25 0.9500 . ?
C35 C45 1.382(7) . ?
C35 H35 0.9500 . ?
C45 C55 1.375(6) . ?
C45 H45 0.9500 . ?
C55 C65 1.384(5) . ?
C55 H55 0.9500 . ?
C65 C75 1.464(5) . ?
C75 C85 1.402(5) . ?
C75 C125 1.415(5) . ?
C85 C95 1.380(6) . ?
C85 H85 0.9500 . ?
C95 C105 1.386(6) . ?
C95 H95 0.9500 . ?
C105 C115 1.383(5) . ?
C105 H105 0.9500 . ?
C115 C125 1.399(5) . ?
C115 H115 0.9500 . ?
N16 C26 1.350(5) . ?
N16 C66 1.364(5) . ?
C26 C36 1.382(6) . ?
C26 H26 0.9500 . ?
C36 C46 1.393(6) . ?
C36 H36 0.9500 . ?
C46 C56 1.361(6) . ?
C46 H46 0.9500 . ?
C56 C66 1.410(6) . ?
C56 H56 0.9500 . ?
C66 C76 1.457(6) . ?
C76 C86 1.400(6) . ?
C76 C126 1.414(5) . ?
C86 C96 1.362(7) . ?
C86 H86 0.9500 . ?
C96 C106 1.394(7) . ?
C96 H96 0.9500 . ?
C106 C116 1.390(6) . ?
C106 H106 0.9500 . ?
C116 C126 1.399(6) . ?
C116 H116 0.9500 . ?

loop_
_geom_torsion_atom_site_label_1
_geom_torsion_atom_site_label_2
_geom_torsion_atom_site_label_3
_geom_torsion_atom_site_label_4
_geom_torsion
_geom_torsion_site_symmetry_1
_geom_torsion_site_symmetry_2
_geom_torsion_site_symmetry_3
_geom_torsion_site_symmetry_4
_geom_torsion_publ_flag
N13 Ir1 N11 C21 96.9(3) . . . . ?
N12 Ir1 N11 C21 -80.2(3) . . . . ?
C122 Ir1 N11 C21 -1.3(3) . . . . ?
C121 Ir1 N11 C21 -176.8(3) . . . . ?
N13 Ir1 N11 C61 -82.4(3) . . . . ?
N12 Ir1 N11 C61 100.5(3) . . . . ?
C122 Ir1 N11 C61 179.5(3) . . . . ?
C121 Ir1 N11 C61 3.9(2) . . . . ?
C61 N11 C21 C31 1.3(6) . . . . ?
Ir1 N11 C21 C31 -178.0(3) . . . . ?
N11 C21 C31 C41 0.7(6) . . . . ?
C21 C31 C41 C51 -0.7(6) . . . . ?
C31 C41 C51 C61 -1.2(6) . . . . ?
C21 N11 C61 C51 -3.2(5) . . . . ?
Ir1 N11 C61 C51 176.1(3) . . . . ?
C21 N11 C61 C71 176.8(3) . . . . ?
Ir1 N11 C61 C71 -3.8(4) . . . . ?
C41 C51 C61 N11 3.2(6) . . . . ?
C41 C51 C61 C71 -176.9(4) . . . . ?
N11 C61 C71 C81 -176.9(3) . . . . ?
C51 C61 C71 C81 3.2(6) . . . . ?
N11 C61 C71 C121 1.2(5) . . . . ?
C51 C61 C71 C121 -178.8(4) . . . . ?
C121 C71 C81 C91 0.2(6) . . . . ?
C61 C71 C81 C91 178.2(4) . . . . ?
C71 C81 C91 C101 1.3(7) . . . . ?
C81 C91 C101 C111 -2.4(7) . . . . ?
C81 C91 C101 C131 177.4(5) . . . . ?
C91 C101 C111 C121 2.0(6) . . . . ?
C131 C101 C111 C121 -177.8(4) . . . . ?
C101 C111 C121 C71 -0.5(6) . . . . ?
C101 C111 C121 Ir1 178.5(3) . . . . ?
C81 C71 C121 C111 -0.6(5) . . . . ?
C61 C71 C121 C111 -178.7(3) . . . . ?
C81 C71 C121 Ir1 -179.8(3) . . . . ?
C61 C71 C121 Ir1 2.2(4) . . . . ?
C123 Ir1 C121 C111 -6.5(4) . . . . ?
N13 Ir1 C121 C111 -86.1(3) . . . . ?
N12 Ir1 C121 C111 89.3(3) . . . . ?
N11 Ir1 C121 C111 177.8(4) . . . . ?
C123 Ir1 C121 C71 172.6(3) . . . . ?
N13 Ir1 C121 C71 92.9(3) . . . . ?
N12 Ir1 C121 C71 -91.6(3) . . . . ?
N11 Ir1 C121 C71 -3.1(3) . . . . ?
C123 Ir1 N12 C22 92.6(3) . . . . ?
C122 Ir1 N12 C22 -176.7(3) . . . . ?
C121 Ir1 N12 C22 -3.6(3) . . . . ?
N11 Ir1 N12 C22 -82.0(3) . . . . ?
C123 Ir1 N12 C62 -86.0(3) . . . . ?
C122 Ir1 N12 C62 4.7(3) . . . . ?
C121 Ir1 N12 C62 177.8(3) . . . . ?
N11 Ir1 N12 C62 99.4(3) . . . . ?
C62 N12 C22 C32 0.3(6) . . . . ?
Ir1 N12 C22 C32 -178.3(3) . . . . ?
N12 C22 C32 C42 1.4(7) . . . . ?
C22 C32 C42 C52 -1.6(7) . . . . ?
C32 C42 C52 C62 0.3(7) . . . . ?
C22 N12 C62 C52 -1.7(6) . . . . ?
Ir1 N12 C62 C52 177.0(3) . . . . ?
C22 N12 C62 C72 177.3(4) . . . . ?
Ir1 N12 C62 C72 -4.0(4) . . . . ?
C42 C52 C62 N12 1.4(6) . . . . ?
C42 C52 C62 C72 -177.5(4) . . . . ?
N12 C62 C72 C82 -176.2(4) . . . . ?
C52 C62 C72 C82 2.7(7) . . . . ?
N12 C62 C72 C122 0.0(5) . . . . ?
C52 C62 C72 C122 178.9(4) . . . . ?
C122 C72 C82 C92 -0.5(6) . . . . ?
C62 C72 C82 C92 175.6(4) . . . . ?
C72 C82 C92 C102 -1.5(7) . . . . ?
C82 C92 C102 C112 1.8(7) . . . . ?
C92 C102 C112 C122 -0.2(6) . . . . ?
C102 C112 C122 C72 -1.6(5) . . . . ?
C102 C112 C122 Ir1 -179.5(3) . . . . ?
C82 C72 C122 C112 1.9(5) . . . . ?
C62 C72 C122 C112 -174.5(3) . . . . ?
C82 C72 C122 Ir1 -179.8(3) . . . . ?
C62 C72 C122 Ir1 3.8(4) . . . . ?
C123 Ir1 C122 C112 -91.7(3) . . . . ?
N13 Ir1 C122 C112 -11.5(4) . . . . ?
N12 Ir1 C122 C112 173.5(4) . . . . ?
N11 Ir1 C122 C112 84.6(3) . . . . ?
C123 Ir1 C122 C72 90.3(3) . . . . ?
N13 Ir1 C122 C72 170.5(3) . . . . ?
N12 Ir1 C122 C72 -4.5(3) . . . . ?
N11 Ir1 C122 C72 -93.4(3) . . . . ?
C123 Ir1 N13 C23 179.6(3) . . . . ?
C122 Ir1 N13 C23 89.3(3) . . . . ?
C121 Ir1 N13 C23 -84.3(3) . . . . ?
N11 Ir1 N13 C23 -6.1(3) . . . . ?
C123 Ir1 N13 C63 -3.6(3) . . . . ?
C122 Ir1 N13 C63 -93.9(3) . . . . ?
C121 Ir1 N13 C63 92.5(3) . . . . ?
N11 Ir1 N13 C63 170.7(3) . . . . ?
C63 N13 C23 C33 -1.0(6) . . . . ?
Ir1 N13 C23 C33 175.7(3) . . . . ?
N13 C23 C33 C43 -1.0(6) . . . . ?
C23 C33 C43 C53 2.3(7) . . . . ?
C33 C43 C53 C63 -1.7(7) . . . . ?
C23 N13 C63 C53 1.6(5) . . . . ?
Ir1 N13 C63 C53 -175.4(3) . . . . ?
C23 N13 C63 C73 -179.7(3) . . . . ?
Ir1 N13 C63 C73 3.3(4) . . . . ?
C43 C53 C63 N13 -0.3(6) . . . . ?
C43 C53 C63 C73 -178.7(4) . . . . ?
N13 C63 C73 C83 177.6(4) . . . . ?
C53 C63 C73 C83 -3.9(7) . . . . ?
N13 C63 C73 C123 -0.5(5) . . . . ?
C53 C63 C73 C123 178.0(4) . . . . ?
C123 C73 C83 C93 0.2(7) . . . . ?
C63 C73 C83 C93 -177.7(4) . . . . ?
C73 C83 C93 C103 -0.9(7) . . . . ?
C83 C93 C103 C113 0.4(7) . . . . ?
C93 C103 C113 C123 0.8(7) . . . . ?
C103 C113 C123 C73 -1.4(6) . . . . ?
C103 C113 C123 Ir1 -179.7(3) . . . . ?
C83 C73 C123 C113 0.9(6) . . . . ?
C63 C73 C123 C113 179.1(4) . . . . ?
C83 C73 C123 Ir1 179.4(3) . . . . ?
C63 C73 C123 Ir1 -2.4(5) . . . . ?
N13 Ir1 C123 C113 -178.5(4) . . . . ?
N12 Ir1 C123 C113 -1.9(4) . . . . ?
C122 Ir1 C123 C113 -81.0(4) . . . . ?
C121 Ir1 C123 C113 95.1(4) . . . . ?
N13 Ir1 C123 C73 3.2(3) . . . . ?
N12 Ir1 C123 C73 179.8(3) . . . . ?
C122 Ir1 C123 C73 100.7(3) . . . . ?
C121 Ir1 C123 C73 -83.2(3) . . . . ?
N16 Ir2 N14 C24 -92.4(3) . . . . ?
N15 Ir2 N14 C24 80.4(3) . . . . ?
C124 Ir2 N14 C24 176.6(3) . . . . ?
C125 Ir2 N14 C24 0.7(3) . . . . ?
N16 Ir2 N14 C64 92.9(3) . . . . ?
N15 Ir2 N14 C64 -94.3(3) . . . . ?
C124 Ir2 N14 C64 1.9(3) . . . . ?
C125 Ir2 N14 C64 -173.9(3) . . . . ?
C64 N14 C24 C34 -1.3(6) . . . . ?
Ir2 N14 C24 C34 -175.7(3) . . . . ?
N14 C24 C34 C44 0.8(6) . . . . ?
C24 C34 C44 C54 -0.3(6) . . . . ?
C34 C44 C54 C64 0.3(6) . . . . ?
C24 N14 C64 C54 1.2(5) . . . . ?
Ir2 N14 C64 C54 176.2(3) . . . . ?
C24 N14 C64 C74 -179.0(3) . . . . ?
Ir2 N14 C64 C74 -4.0(4) . . . . ?
C44 C54 C64 N14 -0.7(6) . . . . ?
C44 C54 C64 C74 179.5(4) . . . . ?
N14 C64 C74 C84 -177.1(4) . . . . ?
C54 C64 C74 C84 2.7(7) . . . . ?
N14 C64 C74 C124 4.5(5) . . . . ?
C54 C64 C74 C124 -175.7(4) . . . . ?
C124 C74 C84 C94 0.9(7) . . . . ?
C64 C74 C84 C94 -177.5(4) . . . . ?
C74 C84 C94 C104 1.4(7) . . . . ?
C84 C94 C104 C114 -1.3(7) . . . . ?
C84 C94 C104 C134 -179.9(5) . . . . ?
C94 C104 C114 C124 -1.1(6) . . . . ?
C134 C104 C114 C124 177.5(4) . . . . ?
C104 C114 C124 C74 3.2(6) . . . . ?
C104 C114 C124 Ir2 -178.9(3) . . . . ?
C84 C74 C124 C114 -3.1(6) . . . . ?
C64 C74 C124 C114 175.4(3) . . . . ?
C84 C74 C124 Ir2 178.7(3) . . . . ?
C64 C74 C124 Ir2 -2.8(4) . . . . ?
C126 Ir2 C124 C114 4.9(4) . . . . ?
N16 Ir2 C124 C114 85.5(4) . . . . ?
N15 Ir2 C124 C114 -89.5(3) . . . . ?
N14 Ir2 C124 C114 -177.4(4) . . . . ?
C126 Ir2 C124 C74 -177.1(3) . . . . ?
N16 Ir2 C124 C74 -96.6(3) . . . . ?
N15 Ir2 C124 C74 88.5(3) . . . . ?
N14 Ir2 C124 C74 0.5(3) . . . . ?
C126 Ir2 N15 C25 -91.2(3) . . . . ?
C124 Ir2 N15 C25 3.8(3) . . . . ?
C125 Ir2 N15 C25 179.9(3) . . . . ?
N14 Ir2 N15 C25 82.5(3) . . . . ?
C126 Ir2 N15 C65 85.2(3) . . . . ?
C124 Ir2 N15 C65 -179.8(3) . . . . ?
C125 Ir2 N15 C65 -3.7(3) . . . . ?
N14 Ir2 N15 C65 -101.1(3) . . . . ?
C65 N15 C25 C35 -1.3(6) . . . . ?
Ir2 N15 C25 C35 175.1(3) . . . . ?
N15 C25 C35 C45 -0.6(7) . . . . ?
C25 C35 C45 C55 1.4(7) . . . . ?
C35 C45 C55 C65 -0.3(7) . . . . ?
C25 N15 C65 C55 2.4(5) . . . . ?
Ir2 N15 C65 C55 -174.3(3) . . . . ?
C25 N15 C65 C75 -179.1(3) . . . . ?
Ir2 N15 C65 C75 4.2(4) . . . . ?
C45 C55 C65 N15 -1.6(6) . . . . ?
C45 C55 C65 C75 180.0(4) . . . . ?
N15 C65 C75 C85 179.1(3) . . . . ?
C55 C65 C75 C85 -2.4(6) . . . . ?
N15 C65 C75 C125 -2.2(5) . . . . ?
C55 C65 C75 C125 176.3(4) . . . . ?
C125 C75 C85 C95 -0.7(6) . . . . ?
C65 C75 C85 C95 177.9(4) . . . . ?
C75 C85 C95 C105 1.0(6) . . . . ?
C85 C95 C105 C115 0.3(6) . . . . ?
C95 C105 C115 C125 -1.8(6) . . . . ?
C105 C115 C125 C75 2.0(5) . . . . ?
C105 C115 C125 Ir2 -176.3(3) . . . . ?
C85 C75 C125 C115 -0.8(5) . . . . ?
C65 C75 C125 C115 -179.5(3) . . . . ?
C85 C75 C125 Ir2 177.9(3) . . . . ?
C65 C75 C125 Ir2 -0.9(4) . . . . ?
C126 Ir2 C125 C115 86.7(3) . . . . ?
N16 Ir2 C125 C115 6.4(3) . . . . ?
N15 Ir2 C125 C115 -179.2(3) . . . . ?
N14 Ir2 C125 C115 -91.4(3) . . . . ?
C126 Ir2 C125 C75 -91.7(3) . . . . ?
N16 Ir2 C125 C75 -172.0(3) . . . . ?
N15 Ir2 C125 C75 2.4(2) . . . . ?
N14 Ir2 C125 C75 90.2(3) . . . . ?
C126 Ir2 N16 C26 -176.4(3) . . . . ?
C124 Ir2 N16 C26 89.4(3) . . . . ?
C125 Ir2 N16 C26 -87.2(3) . . . . ?
N14 Ir2 N16 C26 10.3(3) . . . . ?
C126 Ir2 N16 C66 -2.7(3) . . . . ?
C124 Ir2 N16 C66 -96.9(3) . . . . ?
C125 Ir2 N16 C66 86.6(3) . . . . ?
N14 Ir2 N16 C66 -176.0(3) . . . . ?
C66 N16 C26 C36 -0.1(6) . . . . ?
Ir2 N16 C26 C36 173.5(3) . . . . ?
N16 C26 C36 C46 0.0(6) . . . . ?
C26 C36 C46 C56 0.2(6) . . . . ?
C36 C46 C56 C66 -0.4(7) . . . . ?
C26 N16 C66 C56 -0.1(5) . . . . ?
Ir2 N16 C66 C56 -174.2(3) . . . . ?
C26 N16 C66 C76 177.4(3) . . . . ?
Ir2 N16 C66 C76 3.3(4) . . . . ?
C46 C56 C66 N16 0.3(6) . . . . ?
C46 C56 C66 C76 -176.8(4) . . . . ?
N16 C66 C76 C86 177.6(4) . . . . ?
C56 C66 C76 C86 -5.1(7) . . . . ?
N16 C66 C76 C126 -2.0(5) . . . . ?
C56 C66 C76 C126 175.3(4) . . . . ?
C126 C76 C86 C96 1.4(7) . . . . ?
C66 C76 C86 C96 -178.2(5) . . . . ?
C76 C86 C96 C106 -0.9(8) . . . . ?
C86 C96 C106 C116 -0.1(8) . . . . ?
C96 C106 C116 C126 0.6(7) . . . . ?
C106 C116 C126 C76 -0.1(6) . . . . ?
C106 C116 C126 Ir2 178.7(3) . . . . ?
C86 C76 C126 C116 -0.9(6) . . . . ?
C66 C76 C126 C116 178.8(4) . . . . ?
C86 C76 C126 Ir2 -179.8(3) . . . . ?
C66 C76 C126 Ir2 -0.2(5) . . . . ?
N16 Ir2 C126 C116 -177.3(4) . . . . ?
N15 Ir2 C126 C116 10.6(4) . . . . ?
C124 Ir2 C126 C116 -85.7(4) . . . . ?
C125 Ir2 C126 C116 90.4(4) . . . . ?
N16 Ir2 C126 C76 1.5(3) . . . . ?
N15 Ir2 C126 C76 -170.6(3) . . . . ?
C124 Ir2 C126 C76 93.2(3) . . . . ?
C125 Ir2 C126 C76 -90.8(3) . . . . ?

loop_
_platon_squeeze_void_nr
_platon_squeeze_void_average_x
_platon_squeeze_void_average_y
_platon_squeeze_void_average_z
_platon_squeeze_void_volume
_platon_squeeze_void_count_electrons
1 0.000 0.000 -0.002 630.5 214.9
2 0.500 0.500 -0.008 630.5 214.9
3 0.500 0.176 0.250 124.5 39.3
4 1.000 0.676 0.250 124.5 39.3
5 1.000 0.324 0.750 124.5 40.6
6 0.500 0.824 0.750 124.5 40.6
